data_4033246
loop_
_publ_author_name
'Hsueh, Nai-Chen'
'Chen, Hsing-Yin'
'Chang, Meng-Yang'

_publ_section_title
;
 Construction of Sulfonyl Oxabenzo[3.3.1]bicyclic Core via
 Cyclocondensation of \b-Ketosulfones and o-Formyl Allylbenzenes.
;
_journal_issue 24
_journal_name_full 'The Journal of organic chemistry'
_journal_page_first 13324
_journal_page_last 13332
_journal_paper_doi 10.1021/acs.joc.7b02425
_journal_volume 82
_journal_year 2017
_chemical_formula_sum 'C53 H48 Cl2 F2 O10 S2'
_chemical_formula_weight 1017.93
_space_group_crystal_system monoclinic
_space_group_IT_number 13
_space_group_name_Hall '-P 2yc'
_space_group_name_H-M_alt 'P 1 2/c 1'
_symmetry_space_group_name_Hall '-P 2yc'
_symmetry_space_group_name_H-M 'P 1 2/c 1'
_atom_sites_solution_hydrogens geom
_audit_creation_method SHELXL-2014/6
_cell_angle_alpha 90
_cell_angle_beta 94.461(2)
_cell_angle_gamma 90
_cell_formula_units_Z 2
_cell_length_a 24.9437(14)
_cell_length_b 8.7955(5)
_cell_length_c 11.5489(6)
_cell_measurement_reflns_used 7442
_cell_measurement_temperature 100(2)
_cell_measurement_theta_max 26.3911
_cell_measurement_theta_min 2.4562
_cell_volume 2526.1(2)
_computing_cell_refinement 'SAINT V8.34A (Bruker AXS Inc., 2013)'
_computing_data_collection 'Bruker APEX2'
_computing_data_reduction 'SAINT V8.34A (Bruker AXS Inc., 2013)'
_computing_molecular_graphics 'Bruker SHELXTL'
_computing_publication_material 'Bruker SHELXTL'
_computing_structure_refinement 'SHELXL-2014/6 (Sheldrick, 2014)'
_diffrn_ambient_temperature 100(2)
_diffrn_detector_area_resol_mean 8.3333
_diffrn_measured_fraction_theta_full 0.999
_diffrn_measured_fraction_theta_max 0.998
_diffrn_measurement_device_type 'Bruker APEX-II CCD'
_diffrn_measurement_method '\f and \w scans'
_diffrn_radiation_type MoK\a
_diffrn_radiation_wavelength 0.71073
_diffrn_reflns_av_R_equivalents 0.0297
_diffrn_reflns_av_unetI/netI 0.0273
_diffrn_reflns_Laue_measured_fraction_full 0.999
_diffrn_reflns_Laue_measured_fraction_max 0.998
_diffrn_reflns_limit_h_max 31
_diffrn_reflns_limit_h_min -31
_diffrn_reflns_limit_k_max 10
_diffrn_reflns_limit_k_min -11
_diffrn_reflns_limit_l_max 14
_diffrn_reflns_limit_l_min -14
_diffrn_reflns_number 20911
_diffrn_reflns_point_group_measured_fraction_full 0.999
_diffrn_reflns_point_group_measured_fraction_max 0.998
_diffrn_reflns_theta_full 25.242
_diffrn_reflns_theta_max 26.408
_diffrn_reflns_theta_min 0.819
_exptl_absorpt_coefficient_mu 0.276
_exptl_absorpt_correction_T_max 0.9485
_exptl_absorpt_correction_T_min 0.8753
_exptl_absorpt_correction_type multi-scan
_exptl_absorpt_process_details 'SADABS V2014/4 (Bruker AXS Inc.)'
_exptl_crystal_colour Colorless
_exptl_crystal_density_diffrn 1.338
_exptl_crystal_density_meas ?
_exptl_crystal_density_method 'not measured'
_exptl_crystal_description Lump
_exptl_crystal_F_000 1060
_exptl_crystal_size_max 0.20
_exptl_crystal_size_mid 0.15
_exptl_crystal_size_min 0.15
_refine_diff_density_max 0.323
_refine_diff_density_min -0.392
_refine_diff_density_rms 0.064
_refine_ls_extinction_method none
_refine_ls_goodness_of_fit_ref 1.057
_refine_ls_hydrogen_treatment constr
_refine_ls_matrix_type full
_refine_ls_number_parameters 316
_refine_ls_number_reflns 5182
_refine_ls_number_restraints 0
_refine_ls_restrained_S_all 1.057
_refine_ls_R_factor_all 0.0444
_refine_ls_R_factor_gt 0.0382
_refine_ls_shift/su_max 0.001
_refine_ls_shift/su_mean 0.000
_refine_ls_structure_factor_coef Fsqd
_refine_ls_weighting_details 'w=1/[\s^2^(Fo^2^)+(0.0687P)^2^+1.3066P] where P=(Fo^2^+2Fc^2^)/3'
_refine_ls_weighting_scheme calc
_refine_ls_wR_factor_gt 0.1098
_refine_ls_wR_factor_ref 0.1185
_reflns_Friedel_coverage 0.000
_reflns_number_gt 4577
_reflns_number_total 5182
_reflns_threshold_expression 'I > 2\s(I)'
_cod_data_source_file jo7b02425_si_001.cif
_cod_data_source_block 170511lt_a_sq
_cod_depositor_comments
;
The following automatic conversions were performed:

'_exptl_crystal_density_meas' value 'not measured' was changed to '?'
- the value is perceived as not measured.

Automatic conversion script
Id: cif_fix_values 4973 2017-02-22 13:04:09Z antanas 

 Adding full bibliography for 4033244--4033250.cif.
;
_cod_database_code 4033246
_shelx_space_group_comment
;
The symmetry employed for this shelxl refinement is uniquely defined
by the following loop, which should always be used as a source of
symmetry information in preference to the above space-group names.
They are only intended as comments.
;
_shelxl_version_number 2014/6

loop_
_space_group_symop_operation_xyz
'x, y, z'
'-x, y, -z+1/2'
'-x, -y, -z'
'x, -y, z-1/2'

loop_
_atom_site_label
_atom_site_type_symbol
_atom_site_fract_x
_atom_site_fract_y
_atom_site_fract_z
_atom_site_U_iso_or_equiv
_atom_site_adp_type
_atom_site_occupancy
_atom_site_site_symmetry_order
_atom_site_calc_flag
_atom_site_refinement_flags_posn
_atom_site_refinement_flags_adp
_atom_site_refinement_flags_occupancy
S1 S 0.73451(2) 0.34808(5) 0.53203(4) 0.01275(12) Uani 1 1 d . . .
O1 O 0.76863(5) 0.34030(14) 0.43735(11) 0.0183(3) Uani 1 1 d . . .
O2 O 0.68212(5) 0.27630(13) 0.51563(11) 0.0181(3) Uani 1 1 d . . .
O3 O 0.56940(5) 0.91603(14) 0.21134(10) 0.0171(3) Uani 1 1 d . . .
O4 O 0.62131(5) 1.05941(13) 0.38048(11) 0.0160(3) Uani 1 1 d . . .
H4 H 0.6419 1.0959 0.4344 0.024 Uiso 1 1 calc R U .
O5 O 0.75318(5) 0.77419(13) 0.64519(10) 0.0143(3) Uani 1 1 d . . .
F1 F 0.98577(5) 0.5971(2) 0.60144(13) 0.0516(4) Uani 1 1 d . . .
C1 C 0.76899(7) 0.26055(18) 0.65355(15) 0.0139(3) Uani 1 1 d . . .
C2 C 0.74017(7) 0.2152(2) 0.74634(16) 0.0184(4) Uani 1 1 d . . .
H2 H 0.7028 0.2359 0.7462 0.022 Uiso 1 1 calc R U .
C3 C 0.76697(8) 0.1396(2) 0.83860(16) 0.0223(4) Uani 1 1 d . . .
H3 H 0.7476 0.1087 0.9023 0.027 Uiso 1 1 calc R U .
C4 C 0.82148(8) 0.1080(2) 0.84007(16) 0.0226(4) Uani 1 1 d . . .
C5 C 0.84981(8) 0.1585(2) 0.74811(17) 0.0244(4) Uani 1 1 d . . .
H5 H 0.8874 0.1401 0.7493 0.029 Uiso 1 1 calc R U .
C6 C 0.82391(7) 0.2354(2) 0.65476(16) 0.0182(4) Uani 1 1 d . . .
H6 H 0.8435 0.2702 0.5926 0.022 Uiso 1 1 calc R U .
C7 C 0.84926(10) 0.0209(3) 0.9398(2) 0.0377(6) Uani 1 1 d . . .
H7A H 0.8348 0.0525 1.0125 0.057 Uiso 1 1 calc R U .
H7B H 0.8879 0.0419 0.9438 0.057 Uiso 1 1 calc R U .
H7C H 0.8431 -0.0882 0.9279 0.057 Uiso 1 1 calc R U .
C8 C 0.72229(7) 0.53569(19) 0.57340(14) 0.0126(3) Uani 1 1 d . . .
C9 C 0.66467(7) 0.57914(19) 0.59296(14) 0.0126(3) Uani 1 1 d . . .
H9 H 0.6433 0.4850 0.6051 0.015 Uiso 1 1 calc R U .
C10 C 0.63889(6) 0.66671(19) 0.48982(14) 0.0114(3) Uani 1 1 d . . .
C11 C 0.61095(6) 0.59069(19) 0.39906(14) 0.0133(3) Uani 1 1 d . . .
H11 H 0.6079 0.4831 0.4019 0.016 Uiso 1 1 calc R U .
C12 C 0.58719(7) 0.6692(2) 0.30374(15) 0.0143(3) Uani 1 1 d . . .
H12 H 0.5682 0.6156 0.2420 0.017 Uiso 1 1 calc R U .
C13 C 0.59151(6) 0.82630(19) 0.29972(14) 0.0125(3) Uani 1 1 d . . .
C14 C 0.61963(6) 0.90431(19) 0.39135(14) 0.0119(3) Uani 1 1 d . . .
C15 C 0.64352(6) 0.82592(19) 0.48661(14) 0.0115(3) Uani 1 1 d . . .
C16 C 0.67153(7) 0.91406(19) 0.58657(14) 0.0130(3) Uani 1 1 d . . .
H16A H 0.6446 0.9780 0.6222 0.016 Uiso 1 1 calc R U .
H16B H 0.6983 0.9829 0.5554 0.016 Uiso 1 1 calc R U .
C17 C 0.69977(7) 0.81514(19) 0.68040(15) 0.0131(3) Uani 1 1 d . . .
H17 H 0.7045 0.8757 0.7538 0.016 Uiso 1 1 calc R U .
C18 C 0.76259(7) 0.63493(18) 0.60195(14) 0.0122(3) Uani 1 1 d . . .
C19 C 0.66730(7) 0.67548(19) 0.70314(15) 0.0140(3) Uani 1 1 d . . .
H19A H 0.6306 0.7045 0.7220 0.017 Uiso 1 1 calc R U .
H19B H 0.6846 0.6175 0.7694 0.017 Uiso 1 1 calc R U .
C20 C 0.82147(7) 0.61552(19) 0.59847(16) 0.0153(4) Uani 1 1 d . . .
C21 C 0.85347(7) 0.6444(2) 0.70075(17) 0.0203(4) Uani 1 1 d . . .
H21 H 0.8370 0.6694 0.7697 0.024 Uiso 1 1 calc R U .
C22 C 0.90895(8) 0.6368(3) 0.70259(19) 0.0283(5) Uani 1 1 d . . .
H22 H 0.9309 0.6550 0.7721 0.034 Uiso 1 1 calc R U .
C23 C 0.93120(8) 0.6020(3) 0.6008(2) 0.0310(5) Uani 1 1 d . . .
C24 C 0.90139(8) 0.5753(2) 0.49791(18) 0.0265(4) Uani 1 1 d . . .
H24 H 0.9183 0.5525 0.4291 0.032 Uiso 1 1 calc R U .
C25 C 0.84569(7) 0.5826(2) 0.49710(16) 0.0185(4) Uani 1 1 d . . .
H25 H 0.8241 0.5651 0.4269 0.022 Uiso 1 1 calc R U .
C26 C 0.54591(7) 0.8395(2) 0.11036(16) 0.0200(4) Uani 1 1 d . . .
H26A H 0.5725 0.7710 0.0801 0.030 Uiso 1 1 calc R U .
H26B H 0.5344 0.9145 0.0508 0.030 Uiso 1 1 calc R U .
H26C H 0.5147 0.7804 0.1310 0.030 Uiso 1 1 calc R U .
C27 C 0.5000 0.2218(3) 0.2500 0.0298(7) Uani 1 2 d S T P
H27A H 0.4689 0.1556 0.2266 0.036 Uiso 0.5 1 calc R U P
H27B H 0.5311 0.1556 0.2734 0.036 Uiso 0.5 1 calc R U P
Cl1 Cl 0.48460(2) 0.33471(6) 0.36963(4) 0.02986(14) Uani 1 1 d . . .

loop_
_atom_site_aniso_label
_atom_site_aniso_U_11
_atom_site_aniso_U_22
_atom_site_aniso_U_33
_atom_site_aniso_U_23
_atom_site_aniso_U_13
_atom_site_aniso_U_12
S1 0.0170(2) 0.0090(2) 0.0118(2) -0.00070(15) -0.00190(16) 0.00005(15)
O1 0.0259(7) 0.0163(6) 0.0125(6) -0.0016(5) 0.0004(5) 0.0023(5)
O2 0.0202(6) 0.0107(6) 0.0222(7) -0.0018(5) -0.0059(5) -0.0025(5)
O3 0.0184(6) 0.0181(6) 0.0139(6) 0.0030(5) -0.0044(5) -0.0001(5)
O4 0.0206(6) 0.0097(6) 0.0169(6) 0.0011(5) -0.0040(5) -0.0006(5)
O5 0.0140(6) 0.0096(6) 0.0192(6) -0.0021(5) 0.0003(5) -0.0007(4)
F1 0.0119(6) 0.0881(12) 0.0542(9) -0.0191(8) -0.0010(6) 0.0047(7)
C1 0.0195(8) 0.0082(8) 0.0135(8) -0.0008(6) -0.0024(7) 0.0009(6)
C2 0.0218(9) 0.0153(9) 0.0182(9) -0.0001(7) 0.0017(7) -0.0028(7)
C3 0.0337(11) 0.0177(9) 0.0155(9) 0.0012(7) 0.0025(8) -0.0054(8)
C4 0.0352(11) 0.0137(9) 0.0179(9) 0.0017(7) -0.0043(8) 0.0013(8)
C5 0.0233(10) 0.0249(10) 0.0243(10) 0.0015(8) -0.0032(8) 0.0079(8)
C6 0.0222(9) 0.0170(9) 0.0155(9) 0.0009(7) 0.0026(7) 0.0038(7)
C7 0.0523(14) 0.0305(12) 0.0285(12) 0.0115(10) -0.0089(10) 0.0041(10)
C8 0.0165(8) 0.0084(8) 0.0126(8) 0.0011(6) 0.0000(6) 0.0004(6)
C9 0.0146(8) 0.0102(8) 0.0131(8) 0.0005(6) 0.0004(6) -0.0016(6)
C10 0.0114(7) 0.0115(8) 0.0116(8) -0.0002(6) 0.0025(6) 0.0000(6)
C11 0.0135(8) 0.0107(8) 0.0158(8) -0.0023(7) 0.0017(6) -0.0010(6)
C12 0.0130(8) 0.0161(9) 0.0135(8) -0.0043(7) -0.0007(6) -0.0017(6)
C13 0.0109(7) 0.0169(8) 0.0098(8) 0.0020(6) 0.0013(6) 0.0009(6)
C14 0.0113(7) 0.0110(8) 0.0139(8) -0.0004(6) 0.0044(6) -0.0004(6)
C15 0.0096(7) 0.0123(8) 0.0127(8) 0.0001(6) 0.0017(6) -0.0004(6)
C16 0.0155(8) 0.0102(8) 0.0131(8) -0.0017(7) -0.0008(6) 0.0005(6)
C17 0.0142(8) 0.0136(8) 0.0117(8) -0.0029(6) 0.0012(6) 0.0005(6)
C18 0.0171(8) 0.0094(8) 0.0098(8) 0.0016(6) -0.0004(6) 0.0012(6)
C19 0.0169(8) 0.0142(8) 0.0110(8) 0.0016(6) 0.0011(6) -0.0013(7)
C20 0.0159(8) 0.0094(8) 0.0200(9) 0.0018(7) -0.0014(7) -0.0008(6)
C21 0.0194(9) 0.0214(10) 0.0198(10) -0.0011(7) -0.0008(7) 0.0002(7)
C22 0.0197(10) 0.0370(12) 0.0269(11) -0.0032(9) -0.0078(8) 0.0000(8)
C23 0.0119(9) 0.0414(13) 0.0394(13) -0.0041(10) 0.0003(8) 0.0035(8)
C24 0.0218(9) 0.0298(11) 0.0284(11) -0.0052(9) 0.0048(8) 0.0020(8)
C25 0.0181(9) 0.0158(9) 0.0211(9) -0.0003(7) -0.0014(7) -0.0005(7)
C26 0.0184(9) 0.0284(10) 0.0124(9) 0.0006(7) -0.0039(7) -0.0023(7)
C27 0.0275(15) 0.0185(14) 0.0442(18) 0.000 0.0077(13) 0.000
Cl1 0.0278(3) 0.0374(3) 0.0240(3) 0.0048(2) -0.0003(2) 0.0054(2)

loop_
_atom_type_symbol
_atom_type_description
_atom_type_scat_dispersion_real
_atom_type_scat_dispersion_imag
_atom_type_scat_source
C C 0.0033 0.0016 'International Tables Vol C Tables 4.2.6.8 and 6.1.1.4'
O O 0.0106 0.0060 'International Tables Vol C Tables 4.2.6.8 and 6.1.1.4'
F F 0.0171 0.0103 'International Tables Vol C Tables 4.2.6.8 and 6.1.1.4'
S S 0.1246 0.1234 'International Tables Vol C Tables 4.2.6.8 and 6.1.1.4'
Cl Cl 0.1484 0.1585 'International Tables Vol C Tables 4.2.6.8 and 6.1.1.4'
H H 0.0000 0.0000 'International Tables Vol C Tables 4.2.6.8 and 6.1.1.4'

loop_
_geom_angle_atom_site_label_1
_geom_angle_atom_site_label_2
_geom_angle_atom_site_label_3
_geom_angle
_geom_angle_site_symmetry_1
_geom_angle_site_symmetry_3
O1 S1 O2 117.41(8) . .
O1 S1 C8 112.21(8) . .
O2 S1 C8 105.77(8) . .
O1 S1 C1 107.65(8) . .
O2 S1 C1 107.00(8) . .
C8 S1 C1 106.17(8) . .
C13 O3 C26 116.79(14) . .
C14 O4 H4 109.5 . .
C18 O5 C17 120.85(13) . .
C6 C1 C2 120.97(16) . .
C6 C1 S1 119.85(14) . .
C2 C1 S1 119.18(14) . .
C3 C2 C1 118.84(17) . .
C3 C2 H2 120.6 . .
C1 C2 H2 120.6 . .
C2 C3 C4 121.36(18) . .
C2 C3 H3 119.3 . .
C4 C3 H3 119.3 . .
C3 C4 C5 118.79(17) . .
C3 C4 C7 120.26(19) . .
C5 C4 C7 120.95(19) . .
C6 C5 C4 120.94(18) . .
C6 C5 H5 119.5 . .
C4 C5 H5 119.5 . .
C1 C6 C5 119.02(17) . .
C1 C6 H6 120.5 . .
C5 C6 H6 120.5 . .
C4 C7 H7A 109.5 . .
C4 C7 H7B 109.5 . .
H7A C7 H7B 109.5 . .
C4 C7 H7C 109.5 . .
H7A C7 H7C 109.5 . .
H7B C7 H7C 109.5 . .
C18 C8 C9 119.64(15) . .
C18 C8 S1 122.20(13) . .
C9 C8 S1 117.63(12) . .
C10 C9 C8 110.99(13) . .
C10 C9 C19 111.13(14) . .
C8 C9 C19 106.47(13) . .
C10 C9 H9 109.4 . .
C8 C9 H9 109.4 . .
C19 C9 H9 109.4 . .
C11 C10 C15 119.90(15) . .
C11 C10 C9 120.41(15) . .
C15 C10 C9 119.68(15) . .
C10 C11 C12 121.15(16) . .
C10 C11 H11 119.4 . .
C12 C11 H11 119.4 . .
C13 C12 C11 119.41(15) . .
C13 C12 H12 120.3 . .
C11 C12 H12 120.3 . .
O3 C13 C12 124.78(15) . .
O3 C13 C14 115.37(15) . .
C12 C13 C14 119.85(15) . .
O4 C14 C15 123.42(15) . .
O4 C14 C13 115.78(14) . .
C15 C14 C13 120.80(15) . .
C14 C15 C10 118.88(15) . .
C14 C15 C16 119.49(15) . .
C10 C15 C16 121.56(15) . .
C15 C16 C17 114.27(14) . .
C15 C16 H16A 108.7 . .
C17 C16 H16A 108.7 . .
C15 C16 H16B 108.7 . .
C17 C16 H16B 108.7 . .
H16A C16 H16B 107.6 . .
O5 C17 C19 111.12(13) . .
O5 C17 C16 108.87(13) . .
C19 C17 C16 111.45(14) . .
O5 C17 H17 108.4 . .
C19 C17 H17 108.4 . .
C16 C17 H17 108.4 . .
O5 C18 C8 121.89(15) . .
O5 C18 C20 108.40(14) . .
C8 C18 C20 129.66(15) . .
C17 C19 C9 107.24(14) . .
C17 C19 H19A 110.3 . .
C9 C19 H19A 110.3 . .
C17 C19 H19B 110.3 . .
C9 C19 H19B 110.3 . .
H19A C19 H19B 108.5 . .
C25 C20 C21 119.56(16) . .
C25 C20 C18 122.93(15) . .
C21 C20 C18 117.29(16) . .
C22 C21 C20 120.61(18) . .
C22 C21 H21 119.7 . .
C20 C21 H21 119.7 . .
C23 C22 C21 117.91(18) . .
C23 C22 H22 121.0 . .
C21 C22 H22 121.0 . .
F1 C23 C24 118.25(19) . .
F1 C23 C22 118.25(18) . .
C24 C23 C22 123.48(18) . .
C23 C24 C25 118.16(19) . .
C23 C24 H24 120.9 . .
C25 C24 H24 120.9 . .
C20 C25 C24 120.26(17) . .
C20 C25 H25 119.9 . .
C24 C25 H25 119.9 . .
O3 C26 H26A 109.5 . .
O3 C26 H26B 109.5 . .
H26A C26 H26B 109.5 . .
O3 C26 H26C 109.5 . .
H26A C26 H26C 109.5 . .
H26B C26 H26C 109.5 . .
Cl1 C27 Cl1 111.63(16) . 2_655
Cl1 C27 H27A 109.3 . .
Cl1 C27 H27A 109.3 2_655 .
Cl1 C27 H27B 109.3 . .
Cl1 C27 H27B 109.3 2_655 .
H27A C27 H27B 108.0 . .

loop_
_geom_bond_atom_site_label_1
_geom_bond_atom_site_label_2
_geom_bond_distance
_geom_bond_site_symmetry_2
S1 O1 1.4386(13) .
S1 O2 1.4503(13) .
S1 C8 1.7512(17) .
S1 C1 1.7648(17) .
O3 C13 1.372(2) .
O3 C26 1.432(2) .
O4 C14 1.371(2) .
O4 H4 0.8400 .
O5 C18 1.350(2) .
O5 C17 1.468(2) .
F1 C23 1.361(2) .
C1 C6 1.387(2) .
C1 C2 1.394(3) .
C2 C3 1.383(3) .
C2 H2 0.9500 .
C3 C4 1.387(3) .
C3 H3 0.9500 .
C4 C5 1.393(3) .
C4 C7 1.506(3) .
C5 C6 1.389(3) .
C5 H5 0.9500 .
C6 H6 0.9500 .
C7 H7A 0.9800 .
C7 H7B 0.9800 .
C7 H7C 0.9800 .
C8 C18 1.352(2) .
C8 C9 1.521(2) .
C9 C10 1.519(2) .
C9 C19 1.526(2) .
C9 H9 1.0000 .
C10 C11 1.385(2) .
C10 C15 1.406(2) .
C11 C12 1.392(2) .
C11 H11 0.9500 .
C12 C13 1.387(2) .
C12 H12 0.9500 .
C13 C14 1.402(2) .
C14 C15 1.392(2) .
C15 C16 1.515(2) .
C16 C17 1.519(2) .
C16 H16A 0.9900 .
C16 H16B 0.9900 .
C17 C19 1.506(2) .
C17 H17 1.0000 .
C18 C20 1.482(2) .
C19 H19A 0.9900 .
C19 H19B 0.9900 .
C20 C25 1.389(3) .
C20 C21 1.396(2) .
C21 C22 1.384(3) .
C21 H21 0.9500 .
C22 C23 1.373(3) .
C22 H22 0.9500 .
C23 C24 1.372(3) .
C24 C25 1.390(3) .
C24 H24 0.9500 .
C25 H25 0.9500 .
C26 H26A 0.9800 .
C26 H26B 0.9800 .
C26 H26C 0.9800 .
C27 Cl1 1.7680(17) .
C27 Cl1 1.7680(17) 2_655
C27 H27A 0.9900 .
C27 H27B 0.9900 .
